data_1507749
loop_
_publ_author_name
'Shintani, Ryo'
'Moriya, Kohei'
'Hayashi, Tamio'

_publ_section_title
;
 Palladium-Catalyzed Desymmetrization of Silacyclobutanes with Alkynes:
 Enantioselective Synthesis of Silicon-Stereogenic 1-Sila-2-cyclohexenes
 and Mechanistic Considerations.
;
_journal_issue 11
_journal_name_full 'Organic letters'
_journal_page_first 2902
_journal_page_last 2905
_journal_paper_doi 10.1021/ol301191u
_journal_volume 14
_journal_year 2012
_chemical_absolute_configuration 'CHOOSE rm ad rmad syn or unk'
_chemical_formula_moiety 'C23 H34 O5 Si '
_chemical_formula_sum 'C23 H34 O5 Si'
_chemical_formula_weight 418.60
_space_group_IT_number 19
_symmetry_cell_setting orthorhombic
_symmetry_Int_Tables_number 19
_symmetry_space_group_name_Hall 'P 2ac 2ab'
_symmetry_space_group_name_H-M 'P 21 21 21'
_cell_angle_alpha 90.0000
_cell_angle_beta 90.0000
_cell_angle_gamma 90.0000
_cell_formula_units_Z 4
_cell_length_a 10.8231(2)
_cell_length_b 11.2308(2)
_cell_length_c 19.5924(4)
_cell_measurement_reflns_used 16854
_cell_measurement_temperature 93.1
_cell_measurement_theta_max 68.3
_cell_measurement_theta_min 3.9
_cell_volume 2381.50(8)
_computing_cell_refinement PROCESS-AUTO
_computing_data_collection PROCESS-AUTO
_computing_data_reduction CrystalStructure
_computing_publication_material 'CrystalStructure 3.8'
_computing_structure_refinement SHELXL
_computing_structure_solution SIR92
_diffrn_ambient_temperature 93(1)
_diffrn_detector_area_resol_mean 10.00
_diffrn_measured_fraction_theta_full 1.000
_diffrn_measured_fraction_theta_max 1.000
_diffrn_measurement_device_type 'Rigaku RAXIS-RAPID'
_diffrn_measurement_method \w
_diffrn_radiation_type 'Cu K\a'
_diffrn_radiation_wavelength 1.54187
_diffrn_reflns_av_R_equivalents 0.063
_diffrn_reflns_limit_h_max 13
_diffrn_reflns_limit_h_min -12
_diffrn_reflns_limit_k_max 13
_diffrn_reflns_limit_k_min -13
_diffrn_reflns_limit_l_max 23
_diffrn_reflns_limit_l_min -23
_diffrn_reflns_number 23930
_diffrn_reflns_theta_full 68.22
_diffrn_reflns_theta_max 68.22
_exptl_absorpt_coefficient_mu 1.107
_exptl_absorpt_correction_T_max 0.801
_exptl_absorpt_correction_T_min 0.653
_exptl_absorpt_correction_type multi-scan
_exptl_absorpt_process_details
;
    Higashi, T. (1995). Program for Absorption Correction.
    Rigaku Corporation, Tokyo, Japan.
;
_exptl_crystal_colour colorless
_exptl_crystal_density_diffrn 1.167
_exptl_crystal_density_method 'not measured'
_exptl_crystal_description prism
_exptl_crystal_F_000 904.00
_exptl_crystal_size_max 0.60
_exptl_crystal_size_mid 0.30
_exptl_crystal_size_min 0.20
_refine_diff_density_max 0.30
_refine_diff_density_min -0.21
_refine_ls_abs_structure_details 'Flack, H. D. (1983), Acta Cryst. A39, 876-881.  1871 Friedel Pairs'
_refine_ls_abs_structure_Flack 0.04(2)
_refine_ls_extinction_method none
_refine_ls_goodness_of_fit_ref 1.051
_refine_ls_hydrogen_treatment refall
_refine_ls_number_parameters 264
_refine_ls_number_reflns 4351
_refine_ls_R_factor_gt 0.0417
_refine_ls_shift/su_max 0.0010
_refine_ls_structure_factor_coef Fsqd
_refine_ls_weighting_details 'w = 1/[\s^2^(Fo^2^)+(0.0639P)^2^+0.0000P] where P=(Fo^2^+2Fc^2^)/3'
_refine_ls_weighting_scheme calc
_refine_ls_wR_factor_ref 0.1045
_reflns_number_gt 3979
_reflns_number_total 4351
_reflns_threshold_expression F^2^>2.0\s(F^2^)
_cod_data_source_file ol301191u_si_002.cif
_cod_data_source_block '_20217yuki2'
_cod_original_cell_volume 2381.47(9)
_cod_original_formula_sum 'C23 H34 O5 Si '
_cod_database_code 1507749

loop_
_symmetry_equiv_pos_site_id
_symmetry_equiv_pos_as_xyz
1 +X,+Y,+Z
2 1/2+X,1/2-Y,-Z
3 -X,1/2+Y,1/2-Z
4 1/2-X,-Y,1/2+Z

loop_
_atom_site_label
_atom_site_type_symbol
_atom_site_fract_x
_atom_site_fract_y
_atom_site_fract_z
_atom_site_U_iso_or_equiv
_atom_site_adp_type
_atom_site_occupancy
_atom_site_symmetry_multiplicity
_atom_site_calc_flag
_atom_site_refinement_flags
Si(1) Si 0.55874(6) 0.22060(5) 0.55456(3) 0.02900(14) Uani 1.00 1 d .
O(5) O 0.88053(14) -0.05285(11) 0.49586(7) 0.0281(3) Uani 1.00 1 d .
O(3) O 0.75764(15) 0.11035(12) 0.64682(7) 0.0313(3) Uani 1.00 1 d .
O(2) O 0.70445(14) -0.07466(12) 0.61137(7) 0.0316(3) Uani 1.00 1 d .
O(4) O 0.73368(15) -0.13604(12) 0.42873(7) 0.0360(3) Uani 1.00 1 d .
O(1) O 0.20639(16) 0.01086(14) 0.76171(8) 0.0427(4) Uani 1.00 1 d .
C(14) C 0.71425(18) 0.03057(18) 0.60163(10) 0.0266(4) Uani 1.00 1 d .
C(19) C 0.7713(2) -0.05635(18) 0.46459(9) 0.0279(4) Uani 1.00 1 d .
C(6) C 0.4460(2) 0.16188(18) 0.61842(11) 0.0305(4) Uani 1.00 1 d .
C(9) C 0.2843(2) 0.0663(2) 0.71691(11) 0.0334(4) Uani 1.00 1 d .
C(15) C 0.7846(2) 0.07628(19) 0.71834(10) 0.0345(5) Uani 1.00 1 d .
C(4) C 0.69755(19) 0.05523(17) 0.47650(10) 0.0255(4) Uani 1.00 1 d .
C(20) C 0.9647(2) -0.15896(18) 0.49774(12) 0.0338(5) Uani 1.00 1 d .
C(2) C 0.5974(2) 0.2347(2) 0.41507(11) 0.0376(5) Uani 1.00 1 d .
C(11) C 0.4115(2) 0.2251(2) 0.67654(11) 0.0332(4) Uani 1.00 1 d .
C(3) C 0.6501(2) 0.10969(19) 0.41072(10) 0.0325(5) Uani 1.00 1 d .
C(7) C 0.3946(2) 0.04796(19) 0.61135(11) 0.0347(5) Uani 1.00 1 d .
C(1) C 0.4926(2) 0.2450(2) 0.46795(11) 0.0386(5) Uani 1.00 1 d .
C(5) C 0.6713(2) 0.09543(17) 0.53916(10) 0.0256(4) Uani 1.00 1 d .
C(8) C 0.3160(2) 0.0004(2) 0.65908(12) 0.0372(5) Uani 1.00 1 d .
C(13) C 0.6366(2) 0.35652(19) 0.58798(12) 0.0394(5) Uani 1.00 1 d .
C(17) C 0.6680(2) 0.0309(2) 0.75143(11) 0.0384(5) Uani 1.00 1 d .
C(21) C 1.0684(2) -0.1140(2) 0.54236(14) 0.0438(5) Uani 1.00 1 d .
C(18) C 0.8893(2) -0.0138(2) 0.72002(12) 0.0438(5) Uani 1.00 1 d .
C(23) C 1.0079(2) -0.1900(2) 0.42641(13) 0.0433(6) Uani 1.00 1 d .
C(22) C 0.8982(2) -0.2631(2) 0.53197(13) 0.0425(5) Uani 1.00 1 d .
C(12) C 0.1691(2) 0.0758(2) 0.82071(12) 0.0435(5) Uani 1.00 1 d .
C(10) C 0.3318(2) 0.17984(19) 0.72547(11) 0.0346(5) Uani 1.00 1 d .
C(16) C 0.8248(2) 0.1941(2) 0.74991(12) 0.0509(7) Uani 1.00 1 d .
H(1) H 0.4281 0.1848 0.4585 0.046 Uiso 1.00 1 c R
H(2) H 0.4543 0.3250 0.4653 0.046 Uiso 1.00 1 c R
H(3) H 0.5654 0.2581 0.3697 0.045 Uiso 1.00 1 c R
H(4) H 0.6644 0.2908 0.4274 0.045 Uiso 1.00 1 c R
H(5) H 0.5851 0.0567 0.3922 0.039 Uiso 1.00 1 c R
H(6) H 0.7188 0.1106 0.3774 0.039 Uiso 1.00 1 c R
H(8) H 0.2832 -0.0773 0.6528 0.045 Uiso 1.00 1 c R
H(9) H 0.3101 0.2260 0.7643 0.042 Uiso 1.00 1 c R
H(10) H 0.4441 0.3028 0.6829 0.040 Uiso 1.00 1 c R
H(12) H 0.2280 0.1037 0.8497 0.052 Uiso 1.00 1 c R
H(13) H 0.1249 0.1444 0.8090 0.052 Uiso 1.00 1 c R
H(11) H 0.1040 0.0099 0.8549 0.053 Uiso 1.00 1 c R
H(15) H 0.6874 0.3868 0.5530 0.046 Uiso 1.00 1 c R
H(16) H 0.6785 0.3420 0.6339 0.046 Uiso 1.00 1 c R
H(14) H 0.5793 0.4091 0.5984 0.046 Uiso 1.00 1 c R
H(18) H 0.7550 0.2495 0.7502 0.061 Uiso 1.00 1 c R
H(19) H 0.8926 0.2280 0.7230 0.061 Uiso 1.00 1 c R
H(17) H 0.8528 0.1804 0.7968 0.061 Uiso 1.00 1 c R
H(21) H 0.6326 -0.0396 0.7351 0.047 Uiso 1.00 1 c R
H(22) H 0.6804 0.0259 0.8055 0.047 Uiso 1.00 1 c R
H(20) H 0.5960 0.0817 0.7434 0.047 Uiso 1.00 1 c R
H(24) H 0.9583 0.0147 0.6971 0.052 Uiso 1.00 1 c R
H(25) H 0.8678 -0.0912 0.7025 0.052 Uiso 1.00 1 c R
H(23) H 0.9171 -0.0236 0.7674 0.052 Uiso 1.00 1 c R
H(27) H 1.1053 -0.0431 0.5215 0.053 Uiso 1.00 1 c R
H(28) H 1.1314 -0.1761 0.5470 0.053 Uiso 1.00 1 c R
H(26) H 1.0358 -0.0936 0.5875 0.053 Uiso 1.00 1 c R
H(30) H 0.8371 -0.2925 0.5010 0.051 Uiso 1.00 1 c R
H(31) H 0.8670 -0.2355 0.5783 0.051 Uiso 1.00 1 c R
H(29) H 0.9480 -0.3319 0.5458 0.052 Uiso 1.00 1 c R
H(33) H 1.0747 -0.2460 0.4339 0.054 Uiso 1.00 1 c R
H(34) H 1.0408 -0.1221 0.4023 0.054 Uiso 1.00 1 c R
H(32) H 0.9507 -0.2057 0.3989 0.054 Uiso 1.00 1 c R
H(7) H 0.4149 0.0021 0.5722 0.042 Uiso 1.00 1 c R

loop_
_atom_site_aniso_label
_atom_site_aniso_U_11
_atom_site_aniso_U_22
_atom_site_aniso_U_33
_atom_site_aniso_U_12
_atom_site_aniso_U_13
_atom_site_aniso_U_23
Si(1) 0.0273(3) 0.0293(2) 0.0304(2) 0.0047(2) 0.0019(2) 0.0004(2)
O(5) 0.0251(7) 0.0240(6) 0.0353(7) 0.0013(6) 0.0035(6) -0.0029(6)
O(3) 0.0413(9) 0.0283(7) 0.0244(6) -0.0022(6) -0.0017(6) 0.0006(5)
O(2) 0.0364(9) 0.0227(6) 0.0356(7) -0.0012(6) 0.0014(7) 0.0021(6)
O(4) 0.0405(9) 0.0320(7) 0.0354(8) -0.0055(6) -0.0015(7) -0.0075(6)
O(1) 0.0392(10) 0.0486(9) 0.0402(8) -0.0045(8) 0.0117(7) -0.0001(7)
C(14) 0.0205(10) 0.0314(10) 0.0279(10) 0.0014(8) 0.0044(8) -0.0038(8)
C(19) 0.0276(11) 0.0307(10) 0.0254(9) -0.0020(9) 0.0043(9) 0.0018(8)
C(6) 0.0267(11) 0.0313(10) 0.0335(10) 0.0045(9) -0.0013(9) 0.0008(8)
C(9) 0.0266(12) 0.0393(11) 0.0344(11) 0.0026(9) -0.0008(9) 0.0015(9)
C(15) 0.0437(14) 0.0375(11) 0.0224(9) -0.0012(10) -0.0037(10) 0.0016(8)
C(4) 0.0204(10) 0.0251(9) 0.0310(10) -0.0063(8) 0.0003(8) 0.0008(7)
C(20) 0.0302(13) 0.0247(9) 0.0465(12) 0.0044(8) 0.0048(10) 0.0027(9)
C(2) 0.0386(13) 0.0457(12) 0.0284(10) 0.0075(11) -0.0018(10) 0.0083(9)
C(11) 0.0310(12) 0.0294(10) 0.0391(11) 0.0027(9) 0.0014(9) -0.0021(9)
C(3) 0.0310(12) 0.0394(11) 0.0270(10) 0.0004(9) -0.0005(9) -0.0005(8)
C(7) 0.0322(12) 0.0375(11) 0.0343(10) 0.0009(10) 0.0044(10) -0.0076(9)
C(1) 0.0323(12) 0.0477(13) 0.0358(11) 0.0102(11) -0.0040(10) 0.0053(9)
C(5) 0.0206(10) 0.0274(9) 0.0288(10) -0.0011(8) 0.0001(8) 0.0008(8)
C(8) 0.0360(13) 0.0353(11) 0.0401(12) -0.0028(10) 0.0018(10) -0.0053(9)
C(13) 0.0425(14) 0.0296(11) 0.0462(13) 0.0023(10) 0.0051(11) 0.0008(9)
C(17) 0.0401(14) 0.0436(12) 0.0314(11) 0.0077(11) 0.0027(10) 0.0043(9)
C(21) 0.0321(13) 0.0367(11) 0.0627(15) 0.0089(10) -0.0029(12) 0.0019(11)
C(18) 0.0374(13) 0.0611(15) 0.0331(11) 0.0060(12) -0.0030(11) 0.0065(11)
C(23) 0.0440(14) 0.0327(11) 0.0531(15) 0.0072(10) 0.0139(12) -0.0014(10)
C(22) 0.0428(14) 0.0317(11) 0.0532(13) 0.0019(10) 0.0057(12) 0.0093(10)
C(12) 0.0368(14) 0.0567(14) 0.0371(12) 0.0017(12) 0.0038(11) -0.0020(11)
C(10) 0.0335(12) 0.0372(11) 0.0333(11) 0.0062(9) 0.0030(9) -0.0063(9)
C(16) 0.0734(19) 0.0487(14) 0.0306(11) -0.0128(14) -0.0078(12) -0.0030(10)

loop_
_atom_type_symbol
_atom_type_description
_atom_type_scat_dispersion_real
_atom_type_scat_dispersion_imag
_atom_type_scat_source
C C 0.018 0.009
;
International Tables for Crystallography
(1992, Vol. C, Tables 4.2.6.8 and 6.1.1.4)
;
H H 0.000 0.000
;
International Tables for Crystallography
(1992, Vol. C, Table 6.1.1.4)
;
O O 0.049 0.032
;
International Tables for Crystallography
(1992, Vol. C, Tables 4.2.6.8 and 6.1.1.4)
;
Si Si 0.254 0.330
;
International Tables for Crystallography
(1992, Vol. C, Tables 4.2.6.8 and 6.1.1.4)
;

loop_
_geom_angle_atom_site_label_1
_geom_angle_atom_site_label_2
_geom_angle_atom_site_label_3
_geom_angle
_geom_angle_publ_flag
C(6) Si(1) C(1) 114.28(10) yes
C(6) Si(1) C(5) 105.44(9) yes
C(6) Si(1) C(13) 110.46(10) yes
C(1) Si(1) C(5) 102.26(9) yes
C(1) Si(1) C(13) 111.94(10) yes
C(5) Si(1) C(13) 112.03(10) yes
C(19) O(5) C(20) 121.77(15) yes
C(14) O(3) C(15) 121.30(15) yes
C(9) O(1) C(12) 117.54(17) yes
O(3) C(14) O(2) 125.57(18) yes
O(3) C(14) C(5) 108.81(16) yes
O(2) C(14) C(5) 125.48(18) yes
O(5) C(19) O(4) 126.05(19) yes
O(5) C(19) C(4) 112.04(16) yes
O(4) C(19) C(4) 121.87(18) yes
Si(1) C(6) C(11) 122.86(16) yes
Si(1) C(6) C(7) 121.00(16) yes
C(11) C(6) C(7) 116.09(19) yes
O(1) C(9) C(8) 115.50(19) yes
O(1) C(9) C(10) 124.79(19) yes
C(8) C(9) C(10) 119.7(2) yes
O(3) C(15) C(17) 109.22(18) yes
O(3) C(15) C(18) 109.83(16) yes
O(3) C(15) C(16) 102.48(16) yes
C(17) C(15) C(18) 112.98(18) yes
C(17) C(15) C(16) 110.98(19) yes
C(18) C(15) C(16) 110.8(2) yes
C(19) C(4) C(3) 112.59(16) yes
C(19) C(4) C(5) 122.42(17) yes
C(3) C(4) C(5) 124.85(18) yes
O(5) C(20) C(21) 101.53(15) yes
O(5) C(20) C(23) 110.36(17) yes
O(5) C(20) C(22) 109.46(17) yes
C(21) C(20) C(23) 112.4(2) yes
C(21) C(20) C(22) 110.59(19) yes
C(23) C(20) C(22) 111.96(18) yes
C(3) C(2) C(1) 112.58(18) yes
C(6) C(11) C(10) 123.0(2) yes
C(4) C(3) C(2) 116.92(16) yes
C(6) C(7) C(8) 122.3(2) yes
Si(1) C(1) C(2) 108.59(16) yes
Si(1) C(5) C(14) 115.63(13) yes
Si(1) C(5) C(4) 122.40(15) yes
C(14) C(5) C(4) 121.28(18) yes
C(9) C(8) C(7) 119.9(2) yes
C(9) C(10) C(11) 119.0(2) yes
C(3) C(2) H(3) 109.1 no
C(3) C(2) H(4) 109.1 no
C(1) C(2) H(3) 109.1 no
C(1) C(2) H(4) 109.1 no
H(3) C(2) H(4) 107.8 no
C(6) C(11) H(10) 118.5 no
C(10) C(11) H(10) 118.5 no
C(4) C(3) H(5) 108.1 no
C(4) C(3) H(6) 108.1 no
C(2) C(3) H(5) 108.1 no
C(2) C(3) H(6) 108.1 no
H(5) C(3) H(6) 107.3 no
C(6) C(7) H(7) 118.9 no
C(8) C(7) H(7) 118.9 no
Si(1) C(1) H(1) 110.0 no
Si(1) C(1) H(2) 110.0 no
C(2) C(1) H(1) 110.0 no
C(2) C(1) H(2) 110.0 no
H(1) C(1) H(2) 108.3 no
C(9) C(8) H(8) 120.1 no
C(7) C(8) H(8) 120.1 no
Si(1) C(13) H(15) 107.7 no
Si(1) C(13) H(16) 112.3 no
Si(1) C(13) H(14) 108.2 no
H(15) C(13) H(16) 116.1 no
H(15) C(13) H(14) 109.7 no
H(16) C(13) H(14) 102.4 no
C(15) C(17) H(21) 118.7 no
C(15) C(17) H(22) 109.8 no
C(15) C(17) H(20) 113.6 no
H(21) C(17) H(22) 110.2 no
H(21) C(17) H(20) 96.5 no
H(22) C(17) H(20) 106.9 no
C(20) C(21) H(27) 109.5 no
C(20) C(21) H(28) 109.5 no
C(20) C(21) H(26) 109.5 no
H(27) C(21) H(28) 109.5 no
H(27) C(21) H(26) 109.5 no
H(28) C(21) H(26) 109.5 no
C(15) C(18) H(24) 111.1 no
C(15) C(18) H(25) 114.4 no
C(15) C(18) H(23) 108.9 no
H(24) C(18) H(25) 109.5 no
H(24) C(18) H(23) 104.5 no
H(25) C(18) H(23) 108.0 no
C(20) C(23) H(33) 103.9 no
C(20) C(23) H(34) 112.5 no
C(20) C(23) H(32) 114.4 no
H(33) C(23) H(34) 108.2 no
H(33) C(23) H(32) 120.8 no
H(34) C(23) H(32) 97.2 no
C(20) C(22) H(30) 108.2 no
C(20) C(22) H(31) 108.4 no
C(20) C(22) H(29) 117.8 no
H(30) C(22) H(31) 116.2 no
H(30) C(22) H(29) 106.4 no
H(31) C(22) H(29) 100.1 no
O(1) C(12) H(12) 118.9 no
O(1) C(12) H(13) 111.5 no
O(1) C(12) H(11) 107.4 no
H(12) C(12) H(13) 103.1 no
H(12) C(12) H(11) 105.7 no
H(13) C(12) H(11) 109.9 no
C(9) C(10) H(9) 120.5 no
C(11) C(10) H(9) 120.5 no
C(15) C(16) H(18) 109.5 no
C(15) C(16) H(19) 109.5 no
C(15) C(16) H(17) 109.5 no
H(18) C(16) H(19) 109.5 no
H(18) C(16) H(17) 109.5 no
H(19) C(16) H(17) 109.5 no

loop_
_geom_bond_atom_site_label_1
_geom_bond_atom_site_label_2
_geom_bond_distance
_geom_bond_publ_flag
Si(1) C(6) 1.868(2) yes
Si(1) C(1) 1.862(2) yes
Si(1) C(5) 1.884(2) yes
Si(1) C(13) 1.863(2) yes
O(5) C(19) 1.332(2) yes
O(5) C(20) 1.500(2) yes
O(3) C(14) 1.344(2) yes
O(3) C(15) 1.482(2) yes
O(2) C(14) 1.202(2) yes
O(4) C(19) 1.209(2) yes
O(1) C(9) 1.368(2) yes
O(1) C(12) 1.425(2) yes
C(14) C(5) 1.498(2) yes
C(19) C(4) 1.504(2) yes
C(6) C(11) 1.393(3) yes
C(6) C(7) 1.402(2) yes
C(9) C(8) 1.397(3) yes
C(9) C(10) 1.385(3) yes
C(15) C(17) 1.508(3) yes
C(15) C(18) 1.520(3) yes
C(15) C(16) 1.524(3) yes
C(4) C(3) 1.516(2) yes
C(4) C(5) 1.339(2) yes
C(20) C(21) 1.510(3) yes
C(20) C(23) 1.515(3) yes
C(20) C(22) 1.528(3) yes
C(2) C(3) 1.518(3) yes
C(2) C(1) 1.540(3) yes
C(11) C(10) 1.386(3) yes
C(7) C(8) 1.372(3) yes
C(2) H(3) 0.990 no
C(2) H(4) 0.990 no
C(11) H(10) 0.950 no
C(3) H(5) 0.990 no
C(3) H(6) 0.990 no
C(7) H(7) 0.950 no
C(1) H(1) 0.990 no
C(1) H(2) 0.990 no
C(8) H(8) 0.950 no
C(13) H(15) 0.941 no
C(13) H(16) 1.021 no
C(13) H(14) 0.881 no
C(17) H(21) 0.936 no
C(17) H(22) 1.070 no
C(17) H(20) 0.977 no
C(21) H(27) 0.980 no
C(21) H(28) 0.980 no
C(21) H(26) 0.980 no
C(18) H(24) 0.927 no
C(18) H(25) 0.963 no
C(18) H(23) 0.983 no
C(23) H(33) 0.969 no
C(23) H(34) 0.965 no
C(23) H(32) 0.839 no
C(22) H(30) 0.957 no
C(22) H(31) 1.017 no
C(22) H(29) 0.981 no
C(12) H(12) 0.910 no
C(12) H(13) 0.936 no
C(12) H(11) 1.222 no
C(10) H(9) 0.950 no
C(16) H(18) 0.980 no
C(16) H(19) 0.980 no
C(16) H(17) 0.980 no

loop_
_geom_contact_atom_site_label_1
_geom_contact_atom_site_label_2
_geom_contact_distance
_geom_contact_site_symmetry_2
Si(1) O(3) 3.0716(16) .
Si(1) C(14) 2.870(2) .
Si(1) C(4) 2.836(2) .
Si(1) C(2) 2.769(2) .
Si(1) C(11) 2.873(2) .
Si(1) C(3) 3.236(2) .
Si(1) C(7) 2.855(2) .
O(5) O(2) 2.969(2) .
O(5) O(4) 2.265(2) .
O(5) C(14) 2.900(2) .
O(5) C(4) 2.354(2) .
O(5) C(3) 3.512(2) .
O(5) C(5) 2.936(2) .
O(5) C(21) 2.331(2) .
O(5) C(23) 2.475(2) .
O(5) C(22) 2.472(2) .
O(3) Si(1) 3.0716(16) .
O(3) O(2) 2.2652(19) .
O(3) C(6) 3.467(2) .
O(3) C(4) 3.456(2) .
O(3) C(5) 2.313(2) .
O(3) C(13) 3.269(2) .
O(3) C(17) 2.437(2) .
O(3) C(18) 2.456(2) .
O(3) C(16) 2.344(2) .
O(2) O(5) 2.969(2) .
O(2) O(3) 2.2652(19) .
O(2) C(19) 2.973(2) .
O(2) C(15) 2.832(2) .
O(2) C(4) 3.019(2) .
O(2) C(5) 2.404(2) .
O(2) C(17) 3.015(2) .
O(2) C(18) 3.000(2) .
O(2) C(23) 3.472(2) 2_446
O(2) C(22) 3.361(2) .
O(4) O(5) 2.265(2) .
O(4) C(4) 2.376(2) .
O(4) C(20) 2.854(2) .
O(4) C(3) 2.926(2) .
O(4) C(5) 3.449(2) .
O(4) C(21) 3.377(2) 2_446
O(4) C(23) 3.029(3) .
O(4) C(22) 3.049(2) .
O(1) C(8) 2.338(2) .
O(1) C(18) 3.538(3) 1_455
O(1) C(10) 2.439(2) .
O(1) C(16) 3.581(2) 3_646
C(14) Si(1) 2.870(2) .
C(14) O(5) 2.900(2) .
C(14) C(19) 2.923(2) .
C(14) C(6) 3.273(2) .
C(14) C(15) 2.464(2) .
C(14) C(4) 2.474(2) .
C(14) C(7) 3.470(2) .
C(14) C(17) 2.977(2) .
C(14) C(18) 3.036(3) .
C(19) O(2) 2.973(2) .
C(19) C(14) 2.923(2) .
C(19) C(20) 2.475(3) .
C(19) C(3) 2.513(2) .
C(19) C(5) 2.493(2) .
C(19) C(23) 3.061(3) .
C(19) C(22) 3.003(3) .
C(6) O(3) 3.467(2) .
C(6) C(14) 3.273(2) .
C(6) C(9) 2.817(3) .
C(6) C(1) 3.133(3) .
C(6) C(5) 2.986(3) .
C(6) C(8) 2.430(3) .
C(6) C(13) 3.065(3) .
C(6) C(10) 2.442(3) .
C(9) C(6) 2.817(3) .
C(9) C(11) 2.387(3) .
C(9) C(7) 2.397(3) .
C(9) C(12) 2.388(3) .
C(15) O(2) 2.832(2) .
C(15) C(14) 2.464(2) .
C(4) Si(1) 2.836(2) .
C(4) O(5) 2.354(2) .
C(4) O(3) 3.456(2) .
C(4) O(2) 3.019(2) .
C(4) O(4) 2.376(2) .
C(4) C(14) 2.474(2) .
C(4) C(2) 2.586(2) .
C(4) C(1) 3.081(3) .
C(20) O(4) 2.854(2) .
C(20) C(19) 2.475(3) .
C(2) Si(1) 2.769(2) .
C(2) C(4) 2.586(2) .
C(2) C(5) 2.999(2) .
C(11) Si(1) 2.873(2) .
C(11) C(9) 2.387(3) .
C(11) C(7) 2.371(3) .
C(11) C(8) 2.749(3) .
C(11) C(13) 3.335(3) .
C(3) Si(1) 3.236(2) .
C(3) O(5) 3.512(2) .
C(3) O(4) 2.926(2) .
C(3) C(19) 2.513(2) .
C(3) C(1) 2.544(3) .
C(3) C(5) 2.532(2) .
C(7) Si(1) 2.855(2) .
C(7) C(14) 3.470(2) .
C(7) C(9) 2.397(3) .
C(7) C(11) 2.371(3) .
C(7) C(5) 3.354(3) .
C(7) C(10) 2.767(3) .
C(1) C(6) 3.133(3) .
C(1) C(4) 3.081(3) .
C(1) C(3) 2.544(3) .
C(1) C(5) 2.917(3) .
C(1) C(13) 3.087(3) .
C(5) O(5) 2.936(2) .
C(5) O(3) 2.313(2) .
C(5) O(2) 2.404(2) .
C(5) O(4) 3.449(2) .
C(5) C(19) 2.493(2) .
C(5) C(6) 2.986(3) .
C(5) C(2) 2.999(2) .
C(5) C(3) 2.532(2) .
C(5) C(7) 3.354(3) .
C(5) C(1) 2.917(3) .
C(5) C(13) 3.107(2) .
C(8) O(1) 2.338(2) .
C(8) C(6) 2.430(3) .
C(8) C(11) 2.749(3) .
C(8) C(10) 2.405(3) .
C(13) O(3) 3.269(2) .
C(13) C(6) 3.065(3) .
C(13) C(11) 3.335(3) .
C(13) C(1) 3.087(3) .
C(13) C(5) 3.107(2) .
C(17) O(3) 2.437(2) .
C(17) O(2) 3.015(2) .
C(17) C(14) 2.977(2) .
C(17) C(18) 2.524(3) .
C(17) C(16) 2.498(3) .
C(21) O(5) 2.331(2) .
C(21) O(4) 3.377(2) 2_546
C(21) C(23) 2.514(3) .
C(21) C(22) 2.497(3) .
C(18) O(3) 2.456(2) .
C(18) O(2) 3.000(2) .
C(18) O(1) 3.538(3) 1_655
C(18) C(14) 3.036(3) .
C(18) C(17) 2.524(3) .
C(18) C(16) 2.506(3) .
C(23) O(5) 2.475(2) .
C(23) O(2) 3.472(2) 2_546
C(23) O(4) 3.029(3) .
C(23) C(19) 3.061(3) .
C(23) C(21) 2.514(3) .
C(23) C(22) 2.522(3) .
C(22) O(5) 2.472(2) .
C(22) O(2) 3.361(2) .
C(22) O(4) 3.049(2) .
C(22) C(19) 3.003(3) .
C(22) C(21) 2.497(3) .
C(22) C(23) 2.522(3) .
C(22) C(12) 3.484(3) 3_646
C(12) C(9) 2.388(3) .
C(12) C(22) 3.484(3) 3_656
C(12) C(10) 2.820(3) .
C(10) O(1) 2.439(2) .
C(10) C(6) 2.442(3) .
C(10) C(7) 2.767(3) .
C(10) C(8) 2.405(3) .
C(10) C(12) 2.820(3) .
C(16) O(3) 2.344(2) .
C(16) O(1) 3.581(2) 3_656
C(16) C(17) 2.498(3) .
C(16) C(18) 2.506(3) .
Si(1) H(1) 2.389 .
Si(1) H(2) 2.389 .
Si(1) H(4) 2.852 .
Si(1) H(10) 2.953 .
Si(1) H(15) 2.329 .
Si(1) H(16) 2.441 .
Si(1) H(14) 2.296 .
Si(1) H(7) 2.926 .
O(5) H(2) 2.787 2_556
O(5) H(6) 3.438 .
O(5) H(14) 3.263 2_556
O(5) H(27) 2.486 .
O(5) H(28) 3.208 .
O(5) H(26) 2.502 .
O(5) H(30) 2.735 .
O(5) H(31) 2.616 .
O(5) H(29) 3.364 .
O(5) H(33) 3.254 .
O(5) H(34) 2.640 .
O(5) H(32) 2.671 .
O(3) H(1) 3.599 2_556
O(3) H(2) 3.145 2_556
O(3) H(16) 2.751 .
O(3) H(18) 2.558 .
O(3) H(19) 2.472 .
O(3) H(17) 3.212 .
O(3) H(21) 2.767 .
O(3) H(22) 3.357 .
O(3) H(20) 2.597 .
O(3) H(24) 2.615 .
O(3) H(25) 2.781 .
O(3) H(23) 3.290 .
O(2) H(9) 3.312 3_646
O(2) H(21) 2.576 .
O(2) H(20) 3.340 .
O(2) H(24) 3.373 .
O(2) H(25) 2.520 .
O(2) H(30) 3.567 .
O(2) H(31) 2.604 .
O(2) H(33) 2.611 2_446
O(2) H(7) 3.340 .
O(4) H(5) 2.790 .
O(4) H(6) 2.951 .
O(4) H(17) 2.793 4_654
O(4) H(22) 2.867 4_654
O(4) H(28) 2.429 2_446
O(4) H(30) 2.519 .
O(4) H(31) 3.453 .
O(4) H(29) 3.152 2_446
O(4) H(33) 3.458 2_446
O(4) H(34) 3.367 .
O(4) H(32) 2.544 .
O(1) H(8) 2.495 .
O(1) H(9) 2.665 .
O(1) H(12) 2.028 .
O(1) H(13) 1.971 .
O(1) H(11) 2.136 .
O(1) H(16) 3.054 3_646
O(1) H(18) 2.974 3_646
O(1) H(19) 3.366 3_646
O(1) H(24) 2.969 1_455
O(1) H(23) 3.157 1_455
C(14) H(2) 3.333 2_556
C(14) H(16) 3.576 .
C(14) H(21) 2.870 .
C(14) H(20) 3.112 .
C(14) H(24) 3.241 .
C(14) H(25) 2.922 .
C(14) H(31) 3.446 .
C(14) H(7) 3.307 .
C(19) H(2) 3.544 2_556
C(19) H(5) 2.772 .
C(19) H(6) 2.599 .
C(19) H(22) 3.178 4_654
C(19) H(28) 3.372 2_446
C(19) H(30) 2.838 .
C(19) H(31) 3.176 .
C(19) H(34) 3.246 .
C(19) H(32) 2.870 .
C(6) H(1) 3.150 .
C(6) H(2) 3.515 .
C(6) H(4) 3.222 2_456
C(6) H(6) 3.547 2_456
C(6) H(8) 3.282 .
C(6) H(9) 3.294 .
C(6) H(10) 2.026 .
C(6) H(16) 3.243 .
C(6) H(14) 3.154 .
C(6) H(20) 3.074 .
C(6) H(7) 2.038 .
C(9) H(3) 3.518 2_456
C(9) H(4) 3.501 2_456
C(9) H(8) 2.045 .
C(9) H(9) 2.039 .
C(9) H(10) 3.239 .
C(9) H(12) 2.705 .
C(9) H(13) 2.646 .
C(9) H(11) 3.395 .
C(9) H(20) 3.418 .
C(9) H(24) 3.598 1_455
C(9) H(7) 3.249 .
C(15) H(18) 2.068 .
C(15) H(19) 2.068 .
C(15) H(17) 2.068 .
C(15) H(21) 2.123 .
C(15) H(22) 2.124 .
C(15) H(20) 2.100 .
C(15) H(24) 2.046 .
C(15) H(25) 2.108 .
C(15) H(23) 2.059 .
C(4) H(1) 3.278 .
C(4) H(2) 3.291 2_556
C(4) H(3) 3.409 .
C(4) H(4) 2.837 .
C(4) H(5) 2.052 .
C(4) H(6) 2.052 .
C(20) H(27) 2.056 .
C(20) H(28) 2.056 .
C(20) H(26) 2.056 .
C(20) H(30) 2.040 .
C(20) H(31) 2.085 .
C(20) H(29) 2.166 .
C(20) H(33) 1.984 .
C(20) H(34) 2.084 .
C(20) H(32) 2.012 .
C(2) H(1) 2.097 .
C(2) H(2) 2.096 .
C(2) H(5) 2.053 .
C(2) H(6) 2.053 .
C(2) H(15) 3.343 .
C(2) H(19) 3.523 2_456
C(11) H(4) 3.367 2_456
C(11) H(6) 2.979 2_456
C(11) H(9) 2.040 .
C(11) H(16) 3.282 .
C(11) H(14) 3.148 .
C(11) H(21) 3.195 3_656
C(11) H(22) 3.539 3_656
C(11) H(20) 2.881 .
C(11) H(7) 3.233 .
C(3) H(1) 2.713 .
C(3) H(2) 3.388 .
C(3) H(3) 2.065 .
C(3) H(4) 2.065 .
C(3) H(11) 3.250 4_554
C(3) H(22) 3.152 4_654
C(3) H(23) 3.057 4_654
C(7) H(1) 3.386 .
C(7) H(4) 3.173 2_456
C(7) H(8) 2.023 .
C(7) H(10) 3.232 .
C(7) H(20) 3.405 .
C(1) H(3) 2.086 .
C(1) H(4) 2.086 .
C(1) H(5) 2.771 .
C(1) H(6) 3.380 .
C(1) H(15) 3.124 .
C(1) H(14) 3.288 .
C(1) H(27) 3.568 2_456
C(1) H(7) 3.510 .
C(5) H(1) 3.230 .
C(5) H(2) 3.193 2_556
C(5) H(4) 3.100 .
C(5) H(5) 3.058 .
C(5) H(6) 3.216 .
C(5) H(15) 3.288 .
C(5) H(16) 3.335 .
C(5) H(7) 3.036 .
C(8) H(4) 3.327 2_456
C(8) H(9) 3.267 .
C(8) H(18) 3.419 3_646
C(8) H(20) 3.571 .
C(8) H(27) 3.564 1_455
C(8) H(28) 3.570 1_455
C(8) H(26) 3.504 1_455
C(8) H(7) 2.011 .
C(13) H(1) 3.316 2_556
C(13) H(2) 3.129 .
C(13) H(4) 3.245 .
C(13) H(10) 2.858 .
C(13) H(12) 3.368 3_656
C(13) H(11) 3.478 3_656
C(13) H(27) 3.018 2_456
C(13) H(34) 3.163 2_456
C(17) H(6) 3.181 4_655
C(17) H(9) 3.447 3_646
C(17) H(10) 3.113 3_646
C(17) H(18) 2.629 .
C(17) H(19) 3.334 .
C(17) H(17) 2.759 .
C(17) H(24) 3.322 .
C(17) H(25) 2.734 .
C(17) H(23) 2.783 .
C(21) H(2) 3.476 2_556
C(21) H(8) 3.203 1_655
C(21) H(15) 3.415 2_556
C(21) H(14) 3.594 2_556
C(21) H(24) 3.564 .
C(21) H(30) 3.308 .
C(21) H(30) 3.207 2_546
C(21) H(31) 2.666 .
C(21) H(29) 2.773 .
C(21) H(33) 2.591 .
C(21) H(34) 2.761 .
C(21) H(32) 3.253 .
C(18) H(5) 3.418 4_655
C(18) H(6) 3.472 4_655
C(18) H(13) 3.564 1_655
C(18) H(11) 3.530 1_655
C(18) H(18) 3.348 .
C(18) H(19) 2.716 .
C(18) H(17) 2.679 .
C(18) H(21) 2.809 .
C(18) H(22) 2.849 .
C(18) H(20) 3.382 .
C(18) H(26) 3.171 .
C(23) H(12) 3.372 4_654
C(23) H(14) 3.284 2_556
C(23) H(27) 2.703 .
C(23) H(28) 2.719 .
C(23) H(26) 3.351 .
C(23) H(30) 2.623 .
C(23) H(31) 3.383 .
C(23) H(29) 2.904 .
C(22) H(12) 3.079 3_646
C(22) H(13) 3.294 3_646
C(22) H(11) 3.378 3_646
C(22) H(27) 3.342 .
C(22) H(28) 2.722 .
C(22) H(28) 3.346 2_446
C(22) H(26) 2.650 .
C(22) H(33) 2.716 .
C(22) H(33) 3.567 2_446
C(22) H(34) 3.367 .
C(22) H(32) 2.745 .
C(22) H(7) 3.377 2_546
C(12) H(5) 3.427 4_555
C(12) H(9) 2.529 .
C(12) H(16) 3.226 3_646
C(12) H(24) 3.397 1_455
C(12) H(23) 3.126 1_455
C(12) H(31) 2.925 3_656
C(12) H(29) 3.085 3_656
C(12) H(34) 3.562 4_655
C(10) H(3) 3.503 2_456
C(10) H(4) 3.516 2_456
C(10) H(6) 3.331 2_456
C(10) H(8) 3.263 .
C(10) H(10) 2.020 .
C(10) H(12) 2.813 .
C(10) H(13) 2.802 .
C(10) H(21) 3.267 3_656
C(10) H(20) 3.085 .
C(16) H(3) 3.544 2_556
C(16) H(8) 3.405 3_656
C(16) H(13) 3.493 1_655
C(16) H(16) 3.230 .
C(16) H(21) 3.361 .
C(16) H(22) 2.683 .
C(16) H(20) 2.782 .
C(16) H(24) 2.686 .
C(16) H(25) 3.367 .
C(16) H(23) 2.663 .
H(1) Si(1) 2.389 .
H(1) O(3) 3.599 2_456
H(1) C(6) 3.150 .
H(1) C(4) 3.278 .
H(1) C(2) 2.097 .
H(1) C(3) 2.713 .
H(1) C(7) 3.386 .
H(1) C(5) 3.230 .
H(1) C(13) 3.316 2_456
H(1) H(2) 1.605 .
H(1) H(3) 2.432 .
H(1) H(4) 2.886 .
H(1) H(5) 2.578 .
H(1) H(11) 3.002 4_554
H(1) H(15) 2.736 2_456
H(1) H(16) 3.266 2_456
H(1) H(7) 3.032 .
H(2) Si(1) 2.389 .
H(2) O(5) 2.787 2_456
H(2) O(3) 3.145 2_456
H(2) C(14) 3.333 2_456
H(2) C(19) 3.544 2_456
H(2) C(6) 3.515 .
H(2) C(4) 3.291 2_456
H(2) C(2) 2.096 .
H(2) C(3) 3.388 .
H(2) C(5) 3.193 2_456
H(2) C(13) 3.129 .
H(2) C(21) 3.476 2_456
H(2) H(1) 1.605 .
H(2) H(3) 2.350 .
H(2) H(4) 2.422 .
H(2) H(15) 3.130 .
H(2) H(14) 3.085 .
H(2) H(27) 2.956 2_456
H(2) H(26) 3.310 2_456
H(3) C(9) 3.518 2_556
H(3) C(4) 3.409 .
H(3) C(3) 2.065 .
H(3) C(1) 2.086 .
H(3) C(10) 3.503 2_556
H(3) C(16) 3.544 2_456
H(3) H(1) 2.432 .
H(3) H(2) 2.350 .
H(3) H(4) 1.600 .
H(3) H(5) 2.315 .
H(3) H(6) 2.351 .
H(3) H(11) 3.536 4_554
H(3) H(19) 2.612 2_456
H(3) H(24) 3.093 2_456
H(3) H(23) 3.314 4_654
H(4) Si(1) 2.852 .
H(4) C(6) 3.222 2_556
H(4) C(9) 3.501 2_556
H(4) C(4) 2.837 .
H(4) C(11) 3.367 2_556
H(4) C(3) 2.065 .
H(4) C(7) 3.173 2_556
H(4) C(1) 2.086 .
H(4) C(5) 3.100 .
H(4) C(8) 3.327 2_556
H(4) C(13) 3.245 .
H(4) C(10) 3.516 2_556
H(4) H(1) 2.886 .
H(4) H(2) 2.422 .
H(4) H(3) 1.600 .
H(4) H(5) 2.850 .
H(4) H(6) 2.324 .
H(4) H(15) 2.699 .
H(4) H(27) 3.073 2_456
H(4) H(7) 3.572 2_556
H(5) O(4) 2.790 .
H(5) C(19) 2.772 .
H(5) C(4) 2.052 .
H(5) C(2) 2.053 .
H(5) C(1) 2.771 .
H(5) C(5) 3.058 .
H(5) C(18) 3.418 4_654
H(5) C(12) 3.427 4_554
H(5) H(1) 2.578 .
H(5) H(3) 2.315 .
H(5) H(4) 2.850 .
H(5) H(6) 1.595 .
H(5) H(13) 3.596 4_554
H(5) H(11) 2.299 4_554
H(5) H(17) 3.321 4_654
H(5) H(22) 3.191 4_654
H(5) H(23) 2.472 4_654
H(5) H(29) 3.170 2_446
H(6) O(5) 3.438 .
H(6) O(4) 2.951 .
H(6) C(19) 2.599 .
H(6) C(6) 3.547 2_556
H(6) C(4) 2.052 .
H(6) C(2) 2.053 .
H(6) C(11) 2.979 2_556
H(6) C(1) 3.380 .
H(6) C(5) 3.216 .
H(6) C(17) 3.181 4_654
H(6) C(18) 3.472 4_654
H(6) C(10) 3.331 2_556
H(6) H(3) 2.351 .
H(6) H(4) 2.324 .
H(6) H(5) 1.595 .
H(6) H(9) 3.471 2_556
H(6) H(10) 2.879 2_556
H(6) H(21) 3.316 4_654
H(6) H(22) 2.350 4_654
H(6) H(25) 3.558 4_654
H(6) H(23) 2.785 4_654
H(8) O(1) 2.495 .
H(8) C(6) 3.282 .
H(8) C(9) 2.045 .
H(8) C(7) 2.023 .
H(8) C(21) 3.203 1_455
H(8) C(10) 3.263 .
H(8) C(16) 3.405 3_646
H(8) H(18) 2.751 3_646
H(8) H(17) 3.247 3_646
H(8) H(27) 3.236 1_455
H(8) H(28) 2.868 1_455
H(8) H(26) 2.973 1_455
H(8) H(30) 3.399 2_446
H(8) H(32) 3.201 2_446
H(8) H(7) 2.307 .
H(9) O(2) 3.312 3_656
H(9) O(1) 2.665 .
H(9) C(6) 3.294 .
H(9) C(9) 2.039 .
H(9) C(11) 2.040 .
H(9) C(8) 3.267 .
H(9) C(17) 3.447 3_656
H(9) C(12) 2.529 .
H(9) H(6) 3.471 2_456
H(9) H(10) 2.321 .
H(9) H(12) 2.340 .
H(9) H(13) 2.371 .
H(9) H(21) 2.704 3_656
H(9) H(20) 3.517 .
H(9) H(25) 2.889 3_656
H(9) H(33) 3.557 4_655
H(9) H(34) 3.359 4_655
H(10) Si(1) 2.953 .
H(10) C(6) 2.026 .
H(10) C(9) 3.239 .
H(10) C(7) 3.232 .
H(10) C(13) 2.858 .
H(10) C(17) 3.113 3_656
H(10) C(10) 2.020 .
H(10) H(6) 2.879 2_456
H(10) H(9) 2.321 .
H(10) H(16) 2.748 .
H(10) H(14) 2.511 .
H(10) H(21) 2.530 3_656
H(10) H(22) 2.854 3_656
H(10) H(20) 3.206 .
H(10) H(20) 3.475 3_656
H(12) O(1) 2.028 .
H(12) C(9) 2.705 .
H(12) C(13) 3.368 3_646
H(12) C(23) 3.372 4_655
H(12) C(22) 3.079 3_656
H(12) C(10) 2.813 .
H(12) H(9) 2.340 .
H(12) H(13) 1.446 .
H(12) H(11) 1.710 .
H(12) H(15) 3.226 3_646
H(12) H(16) 3.125 3_646
H(12) H(14) 3.188 3_646
H(12) H(30) 3.226 3_656
H(12) H(31) 2.511 3_656
H(12) H(29) 2.889 3_656
H(12) H(33) 3.136 4_655
H(12) H(34) 2.715 4_655
H(13) O(1) 1.971 .
H(13) C(9) 2.646 .
H(13) C(18) 3.564 1_455
H(13) C(22) 3.294 3_656
H(13) C(10) 2.802 .
H(13) C(16) 3.493 1_455
H(13) H(5) 3.596 4_555
H(13) H(9) 2.371 .
H(13) H(12) 1.446 .
H(13) H(11) 1.774 .
H(13) H(19) 3.168 1_455
H(13) H(17) 2.982 1_455
H(13) H(24) 3.191 1_455
H(13) H(25) 2.979 3_656
H(13) H(23) 3.047 1_455
H(13) H(31) 2.588 3_656
H(13) H(29) 2.965 3_656
H(11) O(1) 2.136 .
H(11) C(9) 3.395 .
H(11) C(3) 3.250 4_555
H(11) C(13) 3.478 3_646
H(11) C(18) 3.530 1_455
H(11) C(22) 3.378 3_656
H(11) H(1) 3.002 4_555
H(11) H(3) 3.536 4_555
H(11) H(5) 2.299 4_555
H(11) H(12) 1.710 .
H(11) H(13) 1.774 .
H(11) H(15) 3.203 3_646
H(11) H(16) 3.023 3_646
H(11) H(19) 3.516 3_646
H(11) H(17) 3.515 1_455
H(11) H(24) 3.472 1_455
H(11) H(23) 2.678 1_455
H(11) H(31) 3.160 3_656
H(11) H(29) 2.694 3_656
H(15) Si(1) 2.329 .
H(15) C(2) 3.343 .
H(15) C(1) 3.124 .
H(15) C(5) 3.288 .
H(15) C(21) 3.415 2_456
H(15) H(1) 2.736 2_556
H(15) H(2) 3.130 .
H(15) H(4) 2.699 .
H(15) H(12) 3.226 3_656
H(15) H(11) 3.203 3_656
H(15) H(16) 1.665 .
H(15) H(14) 1.491 .
H(15) H(27) 2.450 2_456
H(15) H(34) 3.204 2_456
H(16) Si(1) 2.441 .
H(16) O(3) 2.751 .
H(16) O(1) 3.054 3_656
H(16) C(14) 3.576 .
H(16) C(6) 3.243 .
H(16) C(11) 3.282 .
H(16) C(5) 3.335 .
H(16) C(12) 3.226 3_656
H(16) C(16) 3.230 .
H(16) H(1) 3.266 2_556
H(16) H(10) 2.748 .
H(16) H(12) 3.125 3_656
H(16) H(11) 3.023 3_656
H(16) H(15) 1.665 .
H(16) H(14) 1.485 .
H(16) H(18) 2.636 .
H(16) H(19) 3.172 .
H(16) H(34) 3.552 2_456
H(14) Si(1) 2.296 .
H(14) O(5) 3.263 2_456
H(14) C(6) 3.154 .
H(14) C(11) 3.148 .
H(14) C(1) 3.288 .
H(14) C(21) 3.594 2_456
H(14) C(23) 3.284 2_456
H(14) H(2) 3.085 .
H(14) H(10) 2.511 .
H(14) H(12) 3.188 3_656
H(14) H(15) 1.491 .
H(14) H(16) 1.485 .
H(14) H(27) 2.804 2_456
H(14) H(34) 2.428 2_456
H(18) O(3) 2.558 .
H(18) O(1) 2.974 3_656
H(18) C(15) 2.068 .
H(18) C(8) 3.419 3_656
H(18) C(17) 2.629 .
H(18) C(18) 3.348 .
H(18) H(8) 2.751 3_656
H(18) H(16) 2.636 .
H(18) H(19) 1.600 .
H(18) H(17) 1.600 .
H(18) H(21) 3.519 .
H(18) H(22) 2.852 .
H(18) H(20) 2.555 .
H(18) H(24) 3.589 .
H(18) H(23) 3.550 .
H(19) O(3) 2.472 .
H(19) O(1) 3.366 3_656
H(19) C(15) 2.068 .
H(19) C(2) 3.523 2_556
H(19) C(17) 3.334 .
H(19) C(18) 2.716 .
H(19) H(3) 2.612 2_556
H(19) H(13) 3.168 1_655
H(19) H(11) 3.516 3_656
H(19) H(16) 3.172 .
H(19) H(18) 1.600 .
H(19) H(17) 1.600 .
H(19) H(24) 2.549 .
H(19) H(23) 2.968 .
H(19) H(23) 3.473 3_756
H(17) O(3) 3.212 .
H(17) O(4) 2.793 4_655
H(17) C(15) 2.068 .
H(17) C(17) 2.759 .
H(17) C(18) 2.679 .
H(17) H(5) 3.321 4_655
H(17) H(8) 3.247 3_656
H(17) H(13) 2.982 1_655
H(17) H(11) 3.515 1_655
H(17) H(18) 1.600 .
H(17) H(19) 1.600 .
H(17) H(22) 2.554 .
H(17) H(20) 3.170 .
H(17) H(24) 2.929 .
H(17) H(25) 3.570 .
H(17) H(23) 2.463 .
H(17) H(28) 3.463 3_756
H(21) O(3) 2.767 .
H(21) O(2) 2.576 .
H(21) C(14) 2.870 .
H(21) C(15) 2.123 .
H(21) C(11) 3.195 3_646
H(21) C(18) 2.809 .
H(21) C(10) 3.267 3_646
H(21) C(16) 3.361 .
H(21) H(6) 3.316 4_655
H(21) H(9) 2.704 3_646
H(21) H(10) 2.530 3_646
H(21) H(18) 3.519 .
H(21) H(22) 1.648 .
H(21) H(20) 1.428 .
H(21) H(25) 2.687 .
H(21) H(23) 3.149 .
H(22) O(3) 3.357 .
H(22) O(4) 2.867 4_655
H(22) C(19) 3.178 4_655
H(22) C(15) 2.124 .
H(22) C(11) 3.539 3_646
H(22) C(3) 3.152 4_655
H(22) C(18) 2.849 .
H(22) C(16) 2.683 .
H(22) H(5) 3.191 4_655
H(22) H(6) 2.350 4_655
H(22) H(10) 2.854 3_646
H(22) H(18) 2.852 .
H(22) H(17) 2.554 .
H(22) H(21) 1.648 .
H(22) H(20) 1.645 .
H(22) H(25) 3.149 .
H(22) H(23) 2.726 .
H(22) H(34) 3.239 4_655
H(22) H(32) 3.072 4_655
H(20) O(3) 2.597 .
H(20) O(2) 3.340 .
H(20) C(14) 3.112 .
H(20) C(6) 3.074 .
H(20) C(9) 3.418 .
H(20) C(15) 2.100 .
H(20) C(11) 2.881 .
H(20) C(7) 3.405 .
H(20) C(8) 3.571 .
H(20) C(18) 3.382 .
H(20) C(10) 3.085 .
H(20) C(16) 2.782 .
H(20) H(9) 3.517 .
H(20) H(10) 3.206 .
H(20) H(10) 3.475 3_646
H(20) H(18) 2.555 .
H(20) H(17) 3.170 .
H(20) H(21) 1.428 .
H(20) H(22) 1.645 .
H(20) H(34) 3.478 4_655
H(20) H(32) 3.388 4_655
H(24) O(3) 2.615 .
H(24) O(2) 3.373 .
H(24) O(1) 2.969 1_655
H(24) C(14) 3.241 .
H(24) C(9) 3.598 1_655
H(24) C(15) 2.046 .
H(24) C(17) 3.322 .
H(24) C(21) 3.564 .
H(24) C(12) 3.397 1_655
H(24) C(16) 2.686 .
H(24) H(3) 3.093 2_556
H(24) H(13) 3.191 1_655
H(24) H(11) 3.472 1_655
H(24) H(18) 3.589 .
H(24) H(19) 2.549 .
H(24) H(17) 2.929 .
H(24) H(25) 1.544 .
H(24) H(23) 1.510 .
H(24) H(26) 2.607 .
H(25) O(3) 2.781 .
H(25) O(2) 2.520 .
H(25) C(14) 2.922 .
H(25) C(15) 2.108 .
H(25) C(17) 2.734 .
H(25) C(16) 3.367 .
H(25) H(6) 3.558 4_655
H(25) H(9) 2.889 3_646
H(25) H(13) 2.979 3_646
H(25) H(17) 3.570 .
H(25) H(21) 2.687 .
H(25) H(22) 3.149 .
H(25) H(24) 1.544 .
H(25) H(23) 1.574 .
H(25) H(26) 2.895 .
H(25) H(31) 2.924 .
H(23) O(3) 3.290 .
H(23) O(1) 3.157 1_655
H(23) C(15) 2.059 .
H(23) C(3) 3.057 4_655
H(23) C(17) 2.783 .
H(23) C(12) 3.126 1_655
H(23) C(16) 2.663 .
H(23) H(3) 3.314 4_655
H(23) H(5) 2.472 4_655
H(23) H(6) 2.785 4_655
H(23) H(13) 3.047 1_655
H(23) H(11) 2.678 1_655
H(23) H(18) 3.550 .
H(23) H(19) 2.968 .
H(23) H(19) 3.473 3_746
H(23) H(17) 2.463 .
H(23) H(21) 3.149 .
H(23) H(22) 2.726 .
H(23) H(24) 1.510 .
H(23) H(25) 1.574 .
H(27) O(5) 2.486 .
H(27) C(20) 2.056 .
H(27) C(1) 3.568 2_556
H(27) C(8) 3.564 1_655
H(27) C(13) 3.018 2_556
H(27) C(23) 2.703 .
H(27) C(22) 3.342 .
H(27) H(2) 2.956 2_556
H(27) H(4) 3.073 2_556
H(27) H(8) 3.236 1_655
H(27) H(15) 2.450 2_556
H(27) H(14) 2.804 2_556
H(27) H(28) 1.600 .
H(27) H(26) 1.600 .
H(27) H(30) 3.146 2_546
H(27) H(31) 3.544 .
H(27) H(33) 2.872 .
H(27) H(34) 2.593 .
H(27) H(32) 3.450 .
H(27) H(7) 3.532 1_655
H(28) O(5) 3.208 .
H(28) O(4) 2.429 2_546
H(28) C(19) 3.372 2_546
H(28) C(20) 2.056 .
H(28) C(8) 3.570 1_655
H(28) C(23) 2.719 .
H(28) C(22) 2.722 .
H(28) C(22) 3.346 2_546
H(28) H(8) 2.868 1_655
H(28) H(17) 3.463 3_746
H(28) H(27) 1.600 .
H(28) H(26) 1.600 .
H(28) H(30) 3.559 .
H(28) H(30) 2.442 2_546
H(28) H(31) 3.002 .
H(28) H(29) 2.647 .
H(28) H(33) 2.429 .
H(28) H(34) 3.059 .
H(28) H(32) 3.514 .
H(26) O(5) 2.502 .
H(26) C(20) 2.056 .
H(26) C(8) 3.504 1_655
H(26) C(18) 3.171 .
H(26) C(23) 3.351 .
H(26) C(22) 2.650 .
H(26) H(2) 3.310 2_556
H(26) H(8) 2.973 1_655
H(26) H(24) 2.607 .
H(26) H(25) 2.895 .
H(26) H(27) 1.600 .
H(26) H(28) 1.600 .
H(26) H(30) 3.534 .
H(26) H(31) 2.431 .
H(26) H(29) 2.955 .
H(26) H(33) 3.487 .
H(30) O(5) 2.735 .
H(30) O(2) 3.567 .
H(30) O(4) 2.519 .
H(30) C(19) 2.838 .
H(30) C(20) 2.040 .
H(30) C(21) 3.308 .
H(30) C(21) 3.207 2_446
H(30) C(23) 2.623 .
H(30) H(8) 3.399 2_546
H(30) H(12) 3.226 3_646
H(30) H(27) 3.146 2_446
H(30) H(28) 3.559 .
H(30) H(28) 2.442 2_446
H(30) H(26) 3.534 .
H(30) H(31) 1.676 .
H(30) H(29) 1.552 .
H(30) H(33) 2.935 .
H(30) H(33) 3.143 2_446
H(30) H(34) 3.502 .
H(30) H(32) 2.543 .
H(30) H(7) 2.882 2_546
H(31) O(5) 2.616 .
H(31) O(2) 2.604 .
H(31) O(4) 3.453 .
H(31) C(14) 3.446 .
H(31) C(19) 3.176 .
H(31) C(20) 2.085 .
H(31) C(21) 2.666 .
H(31) C(23) 3.383 .
H(31) C(12) 2.925 3_646
H(31) H(12) 2.511 3_646
H(31) H(13) 2.588 3_646
H(31) H(11) 3.160 3_646
H(31) H(25) 2.924 .
H(31) H(27) 3.544 .
H(31) H(28) 3.002 .
H(31) H(26) 2.431 .
H(31) H(30) 1.676 .
H(31) H(29) 1.532 .
H(31) H(33) 3.180 2_446
H(29) O(5) 3.364 .
H(29) O(4) 3.152 2_546
H(29) C(20) 2.166 .
H(29) C(21) 2.773 .
H(29) C(23) 2.904 .
H(29) C(12) 3.085 3_646
H(29) H(5) 3.170 2_546
H(29) H(12) 2.889 3_646
H(29) H(13) 2.965 3_646
H(29) H(11) 2.694 3_646
H(29) H(28) 2.647 .
H(29) H(26) 2.955 .
H(29) H(30) 1.552 .
H(29) H(31) 1.532 .
H(29) H(33) 2.760 .
H(29) H(32) 3.208 .
H(29) H(7) 3.021 2_546
H(33) O(5) 3.254 .
H(33) O(2) 2.611 2_546
H(33) O(4) 3.458 2_546
H(33) C(20) 1.984 .
H(33) C(21) 2.591 .
H(33) C(22) 2.716 .
H(33) C(22) 3.567 2_546
H(33) H(9) 3.557 4_654
H(33) H(12) 3.136 4_654
H(33) H(27) 2.872 .
H(33) H(28) 2.429 .
H(33) H(26) 3.487 .
H(33) H(30) 2.935 .
H(33) H(30) 3.143 2_546
H(33) H(31) 3.180 2_546
H(33) H(29) 2.760 .
H(33) H(34) 1.566 .
H(33) H(32) 1.573 .
H(33) H(7) 3.359 2_546
H(34) O(5) 2.640 .
H(34) O(4) 3.367 .
H(34) C(19) 3.246 .
H(34) C(20) 2.084 .
H(34) C(13) 3.163 2_556
H(34) C(21) 2.761 .
H(34) C(22) 3.367 .
H(34) C(12) 3.562 4_654
H(34) H(9) 3.359 4_654
H(34) H(12) 2.715 4_654
H(34) H(15) 3.204 2_556
H(34) H(16) 3.552 2_556
H(34) H(14) 2.428 2_556
H(34) H(22) 3.239 4_654
H(34) H(20) 3.478 4_654
H(34) H(27) 2.593 .
H(34) H(28) 3.059 .
H(34) H(30) 3.502 .
H(34) H(33) 1.566 .
H(34) H(32) 1.355 .
H(32) O(5) 2.671 .
H(32) O(4) 2.544 .
H(32) C(19) 2.870 .
H(32) C(20) 2.012 .
H(32) C(21) 3.253 .
H(32) C(22) 2.745 .
H(32) H(8) 3.201 2_546
H(32) H(22) 3.072 4_654
H(32) H(20) 3.388 4_654
H(32) H(27) 3.450 .
H(32) H(28) 3.514 .
H(32) H(30) 2.543 .
H(32) H(29) 3.208 .
H(32) H(33) 1.573 .
H(32) H(34) 1.355 .
H(32) H(7) 3.399 2_546
H(7) Si(1) 2.926 .
H(7) O(2) 3.340 .
H(7) C(14) 3.307 .
H(7) C(6) 2.038 .
H(7) C(9) 3.249 .
H(7) C(11) 3.233 .
H(7) C(1) 3.510 .
H(7) C(5) 3.036 .
H(7) C(8) 2.011 .
H(7) C(22) 3.377 2_446
H(7) H(1) 3.032 .
H(7) H(4) 3.572 2_456
H(7) H(8) 2.307 .
H(7) H(27) 3.532 1_455
H(7) H(30) 2.882 2_446
H(7) H(29) 3.021 2_446
H(7) H(33) 3.359 2_446
H(7) H(32) 3.399 2_446

loop_
_geom_torsion_atom_site_label_1
_geom_torsion_atom_site_label_2
_geom_torsion_atom_site_label_3
_geom_torsion_atom_site_label_4
_geom_torsion
C(6) Si(1) C(1) C(2) -153.58(14)
C(1) Si(1) C(6) C(11) -116.69(19)
C(1) Si(1) C(6) C(7) 65.8(2)
C(6) Si(1) C(5) C(14) -43.44(17)
C(6) Si(1) C(5) C(4) 127.14(18)
C(5) Si(1) C(6) C(11) 131.82(18)
C(5) Si(1) C(6) C(7) -45.7(2)
C(13) Si(1) C(6) C(11) 10.6(2)
C(13) Si(1) C(6) C(7) -166.88(18)
C(1) Si(1) C(5) C(14) -163.22(15)
C(1) Si(1) C(5) C(4) 7.4(2)
C(5) Si(1) C(1) C(2) -40.20(17)
C(13) Si(1) C(1) C(2) 79.90(17)
C(13) Si(1) C(5) C(14) 76.75(17)
C(13) Si(1) C(5) C(4) -112.67(18)
C(19) O(5) C(20) C(21) -175.86(17)
C(19) O(5) C(20) C(23) 64.7(2)
C(19) O(5) C(20) C(22) -58.9(2)
C(20) O(5) C(19) O(4) -8.9(2)
C(20) O(5) C(19) C(4) 173.29(16)
C(14) O(3) C(15) C(17) -59.8(2)
C(14) O(3) C(15) C(18) 64.6(2)
C(14) O(3) C(15) C(16) -177.58(19)
C(15) O(3) C(14) O(2) -7.6(3)
C(15) O(3) C(14) C(5) 168.21(17)
C(12) O(1) C(9) C(8) -178.52(19)
C(12) O(1) C(9) C(10) 1.6(3)
O(3) C(14) C(5) Si(1) -52.8(2)
O(3) C(14) C(5) C(4) 136.5(2)
O(2) C(14) C(5) Si(1) 123.02(19)
O(2) C(14) C(5) C(4) -47.7(3)
O(5) C(19) C(4) C(3) 128.75(17)
O(5) C(19) C(4) C(5) -55.4(2)
O(4) C(19) C(4) C(3) -49.2(2)
O(4) C(19) C(4) C(5) 126.7(2)
Si(1) C(6) C(11) C(10) -177.24(17)
Si(1) C(6) C(7) C(8) 176.90(18)
C(11) C(6) C(7) C(8) -0.7(3)
C(7) C(6) C(11) C(10) 0.3(3)
O(1) C(9) C(8) C(7) -179.5(2)
O(1) C(9) C(10) C(11) 179.1(2)
C(8) C(9) C(10) C(11) -0.8(3)
C(10) C(9) C(8) C(7) 0.5(3)
C(19) C(4) C(3) C(2) -167.89(18)
C(19) C(4) C(5) Si(1) -170.17(15)
C(19) C(4) C(5) C(14) -0.1(2)
C(3) C(4) C(5) Si(1) 5.2(3)
C(3) C(4) C(5) C(14) 175.23(19)
C(5) C(4) C(3) C(2) 16.4(3)
C(3) C(2) C(1) Si(1) 66.3(2)
C(1) C(2) C(3) C(4) -55.6(2)
C(6) C(11) C(10) C(9) 0.4(3)
C(6) C(7) C(8) C(9) 0.4(3)

loop_
_cod_related_entry_id
_cod_related_entry_code
_cod_related_entry_database
1 30651920 ChemSpider
